data_7230329
loop_
_publ_author_name
'Sugiyama, Haruki'
'Uekusa, Hidehiro'

_publ_section_title
;
 Relationship between crystal structures and photochromic properties of
 N-salicylideneaminopyridine derivatives
;
_journal_issue 15
_journal_name_full CrystEngComm
_journal_page_first 2144
_journal_paper_doi 10.1039/C8CE00003D
_journal_volume 20
_journal_year 2018
_chemical_compound_source non-photochromic
_chemical_formula_moiety 'C12 H9 Br N2 O, 0.5(C6 H4 I2)'
_chemical_formula_sum 'C15 H11 Br I N2 O'
_chemical_formula_weight 442.07
_chemical_name_common 5Br3SAP-14IBz
_chemical_name_systematic '4-bromo-2-[(E)-3-pyridyliminomethyl]phenol, 1,4-diiodobenzene'
_space_group_crystal_system monoclinic
_space_group_IT_number 14
_space_group_name_Hall '-P 2ybc'
_space_group_name_H-M_alt 'P 1 21/c 1'
_symmetry_space_group_name_Hall '-P 2ybc'
_symmetry_space_group_name_H-M 'P 1 21/c 1'
_atom_sites_solution_hydrogens mixed
_atom_sites_solution_primary dual
_atom_sites_solution_secondary difmap
_audit_creation_method SHELXL-2016/6
_audit_update_record
;
2017-12-30 deposited with the CCDC.
2018-03-20 downloaded from the CCDC.
;
_cell_angle_alpha 90
_cell_angle_beta 92.7900(10)
_cell_angle_gamma 90
_cell_formula_units_Z 4
_cell_length_a 33.7985(6)
_cell_length_b 6.91740(10)
_cell_length_c 6.17460(10)
_cell_measurement_reflns_used 8412
_cell_measurement_temperature 173(2)
_cell_measurement_theta_max 68.19
_cell_measurement_theta_min 3.93
_cell_volume 1441.90(4)
_computing_cell_refinement 'PROCESS-AUTO (Rigaku, 1998)'
_computing_data_collection 'PROCESS-AUTO (Rigaku, 1998)'
_computing_data_reduction 'PROCESS-AUTO (Rigaku, 1998)'
_computing_molecular_graphics 'ORTEP-3 (Farrugia, 2008)'
_computing_publication_material 'SHELXL-2014/07 (Sheldrick, 2014)'
_computing_structure_refinement 'SHELXL-2016/6 (Sheldrick, 2016)'
_computing_structure_solution 'SHELXT 2014/4 (Sheldrick, 2014)'
_diffrn_ambient_temperature 173(2)
_diffrn_measured_fraction_theta_full 0.980
_diffrn_measured_fraction_theta_max 0.981
_diffrn_measurement_device_type 'RIGAKU R-AXIS RAPID-II IP Area Detector'
_diffrn_measurement_method '\w scans'
_diffrn_radiation_type CuK\a
_diffrn_radiation_wavelength 1.54186
_diffrn_reflns_av_R_equivalents 0.0570
_diffrn_reflns_av_unetI/netI 0.0420
_diffrn_reflns_Laue_measured_fraction_full 0.980
_diffrn_reflns_Laue_measured_fraction_max 0.981
_diffrn_reflns_limit_h_max 40
_diffrn_reflns_limit_h_min -40
_diffrn_reflns_limit_k_max 8
_diffrn_reflns_limit_k_min -8
_diffrn_reflns_limit_l_max 6
_diffrn_reflns_limit_l_min -7
_diffrn_reflns_number 12885
_diffrn_reflns_point_group_measured_fraction_full 0.980
_diffrn_reflns_point_group_measured_fraction_max 0.981
_diffrn_reflns_theta_full 67.686
_diffrn_reflns_theta_max 68.224
_diffrn_reflns_theta_min 3.928
_diffrn_source 'rotating anode X-ray tube'
_exptl_absorpt_coefficient_mu 20.669
_exptl_absorpt_correction_T_max 0.683
_exptl_absorpt_correction_T_min 0.536
_exptl_absorpt_correction_type multi-scan
_exptl_absorpt_process_details 'Absorption was corrected by ABSCOR'
_exptl_crystal_colour yellow
_exptl_crystal_density_diffrn 2.036
_exptl_crystal_description plate
_exptl_crystal_F_000 844
_exptl_crystal_recrystallization_method 'Re-crystallisation from solvent: methanol'
_exptl_crystal_size_max 0.040
_exptl_crystal_size_mid 0.040
_exptl_crystal_size_min 0.020
_refine_diff_density_max 2.339
_refine_diff_density_min -0.481
_refine_diff_density_rms 0.153
_refine_ls_extinction_method none
_refine_ls_goodness_of_fit_ref 1.094
_refine_ls_hydrogen_treatment constr
_refine_ls_matrix_type full
_refine_ls_number_parameters 181
_refine_ls_number_reflns 2584
_refine_ls_number_restraints 0
_refine_ls_restrained_S_all 1.094
_refine_ls_R_factor_all 0.0340
_refine_ls_R_factor_gt 0.0316
_refine_ls_shift/su_max 0.001
_refine_ls_shift/su_mean 0.000
_refine_ls_structure_factor_coef Fsqd
_refine_ls_weighting_details 'w=1/[\s^2^(Fo^2^)+(0.0426P)^2^+0.5036P] where P=(Fo^2^+2Fc^2^)/3'
_refine_ls_weighting_scheme calc
_refine_ls_wR_factor_gt 0.0757
_refine_ls_wR_factor_ref 0.0786
_reflns_Friedel_coverage 0.000
_reflns_number_gt 2406
_reflns_number_total 2584
_reflns_threshold_expression 'I > 2\s(I)'
_cod_data_source_file c8ce00003d2.cif
_cod_data_source_block shelx_CCDC14
_cod_depositor_comments 'Adding full bibliography for 7230315--7230335.cif.'
_cod_database_code 7230329
_shelx_shelxl_version_number 2016/6
_shelx_space_group_comment
;
The symmetry employed for this shelxl refinement is uniquely defined
by the following loop, which should always be used as a source of
symmetry information in preference to the above space-group names.
They are only intended as comments.
;
_shelx_estimated_absorpt_t_min 0.492
_shelx_estimated_absorpt_t_max 0.683

loop_
_space_group_symop_operation_xyz
'x, y, z'
'-x, y+1/2, -z+1/2'
'-x, -y, -z'
'x, -y-1/2, z-1/2'

loop_
_atom_site_label
_atom_site_type_symbol
_atom_site_fract_x
_atom_site_fract_y
_atom_site_fract_z
_atom_site_U_iso_or_equiv
_atom_site_adp_type
_atom_site_occupancy
_atom_site_site_symmetry_order
_atom_site_calc_flag
_atom_site_refinement_flags_posn
_atom_site_refinement_flags_adp
N2 N 0.16918(9) -0.0659(4) 0.5711(6) 0.0265(7) Uani 1 1 d . .
C2 C 0.38861(11) 0.0712(5) 0.2739(7) 0.0223(8) Uani 1 1 d . .
H2 H 0.391244 0.117677 0.130519 0.027 Uiso 1 1 calc R U
O1 O 0.31912(8) 0.0702(4) 0.2126(5) 0.0293(6) Uani 1 1 d . .
H1A H 0.298336 0.042295 0.275095 0.044 Uiso 1 1 d R U
Br1 Br 0.46419(2) -0.06895(6) 0.79884(8) 0.02942(13) Uani 1 1 d . .
N1 N 0.27644(8) -0.0195(4) 0.5355(5) 0.0210(7) Uani 1 1 d . .
C1 C 0.35091(11) 0.0372(5) 0.3485(7) 0.0202(8) Uani 1 1 d . .
C8 C 0.23923(10) -0.0135(5) 0.6314(6) 0.0192(7) Uani 1 1 d . .
C12 C 0.23311(11) 0.0614(5) 0.8373(7) 0.0243(9) Uani 1 1 d . .
H12 H 0.254771 0.106399 0.927450 0.029 Uiso 1 1 calc R U
C11 C 0.19496(12) 0.0687(5) 0.9070(7) 0.0264(9) Uani 1 1 d . .
H11 H 0.189953 0.117628 1.046836 0.032 Uiso 1 1 calc R U
C3 C 0.42211(11) 0.0384(5) 0.4054(7) 0.0241(9) Uani 1 1 d . .
H3 H 0.447623 0.062524 0.353130 0.029 Uiso 1 1 calc R U
C10 C 0.16405(11) 0.0037(6) 0.7702(8) 0.0285(9) Uani 1 1 d . .
H10 H 0.137929 0.008817 0.820162 0.034 Uiso 1 1 calc R U
C4 C 0.41828(10) -0.0303(5) 0.6150(7) 0.0203(8) Uani 1 1 d . .
C5 C 0.38124(10) -0.0660(5) 0.6942(6) 0.0189(8) Uani 1 1 d . .
H5 H 0.379020 -0.114673 0.836934 0.023 Uiso 1 1 calc R U
C6 C 0.34713(10) -0.0299(5) 0.5621(7) 0.0183(8) Uani 1 1 d . .
C9 C 0.20622(11) -0.0720(5) 0.5049(7) 0.0229(8) Uani 1 1 d . .
H9 H 0.210238 -0.119016 0.363113 0.028 Uiso 1 1 calc R U
C7 C 0.30821(10) -0.0490(4) 0.6537(7) 0.0195(8) Uani 1 1 d . .
H7 H 0.306412 -0.083399 0.801878 0.023 Uiso 1 1 calc R U
I1 I 0.09117(2) -0.04187(3) 0.28707(4) 0.02404(11) Uani 1 1 d . .
C14 C 0.03638(10) -0.0181(5) 0.1116(7) 0.0191(7) Uani 1 1 d . .
C13 C 0.03431(11) 0.0549(5) -0.0985(7) 0.0223(9) Uani 1 1 d . .
H13 H 0.057881 0.091501 -0.165572 0.027 Uiso 1 1 calc R U
C15 C 0.00180(11) -0.0744(5) 0.2096(6) 0.0207(8) Uani 1 1 d . .
H15 H 0.003188 -0.125984 0.352383 0.025 Uiso 1 1 calc R U

loop_
_atom_site_aniso_label
_atom_site_aniso_U_11
_atom_site_aniso_U_22
_atom_site_aniso_U_33
_atom_site_aniso_U_23
_atom_site_aniso_U_13
_atom_site_aniso_U_12
N2 0.0206(16) 0.0281(17) 0.031(2) -0.0011(14) -0.0009(14) -0.0023(11)
C2 0.0249(19) 0.0219(18) 0.020(2) 0.0014(15) 0.0037(16) 0.0005(13)
O1 0.0230(14) 0.0406(16) 0.0242(16) 0.0057(12) -0.0020(12) -0.0018(11)
Br1 0.0160(2) 0.0376(2) 0.0342(3) 0.00105(17) -0.00389(18) -0.00064(14)
N1 0.0175(16) 0.0210(16) 0.024(2) -0.0008(12) -0.0003(13) -0.0020(11)
C1 0.0236(19) 0.0169(19) 0.020(2) -0.0011(13) -0.0013(16) 0.0017(12)
C8 0.0186(17) 0.0175(16) 0.021(2) 0.0051(15) 0.0006(14) 0.0013(13)
C12 0.0189(18) 0.028(2) 0.025(2) 0.0001(15) -0.0080(16) 0.0003(13)
C11 0.031(2) 0.027(2) 0.022(2) 0.0014(16) 0.0052(17) 0.0017(14)
C3 0.0211(18) 0.021(2) 0.030(2) -0.0016(15) 0.0099(17) -0.0028(13)
C10 0.0179(18) 0.0298(19) 0.038(3) 0.002(2) 0.0030(17) 0.0005(16)
C4 0.0156(17) 0.0190(19) 0.026(2) -0.0023(14) -0.0026(15) -0.0003(12)
C5 0.0231(19) 0.0189(17) 0.015(2) -0.0003(13) 0.0003(15) -0.0018(12)
C6 0.0143(17) 0.0168(18) 0.024(2) -0.0023(14) 0.0023(15) 0.0005(12)
C9 0.0200(18) 0.0227(18) 0.026(2) 0.0015(15) -0.0023(16) -0.0010(13)
C7 0.0163(17) 0.0189(19) 0.024(2) 0.0001(13) 0.0046(15) -0.0008(11)
I1 0.01710(15) 0.02720(18) 0.02734(19) -0.00106(9) -0.00387(11) 0.00165(7)
C14 0.0155(16) 0.0163(16) 0.025(2) -0.0017(15) -0.0014(14) 0.0024(13)
C13 0.0167(18) 0.023(2) 0.027(2) 0.0003(14) 0.0033(16) -0.0013(12)
C15 0.0254(19) 0.0205(17) 0.016(2) 0.0014(14) 0.0010(15) 0.0007(13)

loop_
_atom_type_symbol
_atom_type_description
_atom_type_scat_dispersion_real
_atom_type_scat_dispersion_imag
_atom_type_scat_source
C C 0.0181 0.0091 'International Tables Vol C Tables 4.2.6.8 and 6.1.1.4'
H H 0.0000 0.0000 'International Tables Vol C Tables 4.2.6.8 and 6.1.1.4'
Br Br -0.6763 1.2805 'International Tables Vol C Tables 4.2.6.8 and 6.1.1.4'
I I -0.3257 6.8362 'International Tables Vol C Tables 4.2.6.8 and 6.1.1.4'
N N 0.0311 0.0180 'International Tables Vol C Tables 4.2.6.8 and 6.1.1.4'
O O 0.0492 0.0322 'International Tables Vol C Tables 4.2.6.8 and 6.1.1.4'

loop_
_geom_angle_atom_site_label_1
_geom_angle_atom_site_label_2
_geom_angle_atom_site_label_3
_geom_angle
_geom_angle_site_symmetry_1
C9 N2 C10 117.2(3) .
C3 C2 C1 121.0(4) .
C3 C2 H2 119.5 .
C1 C2 H2 119.5 .
C1 O1 H1A 109.5 .
C7 N1 C8 120.1(3) .
O1 C1 C2 118.6(4) .
O1 C1 C6 122.1(3) .
C2 C1 C6 119.3(4) .
C9 C8 C12 117.9(3) .
C9 C8 N1 117.5(3) .
C12 C8 N1 124.4(3) .
C11 C12 C8 118.6(4) .
C11 C12 H12 120.7 .
C8 C12 H12 120.7 .
C12 C11 C10 119.1(4) .
C12 C11 H11 120.5 .
C10 C11 H11 120.5 .
C2 C3 C4 119.5(3) .
C2 C3 H3 120.2 .
C4 C3 H3 120.2 .
N2 C10 C11 123.3(4) .
N2 C10 H10 118.4 .
C11 C10 H10 118.4 .
C5 C4 C3 121.0(3) .
C5 C4 Br1 119.3(3) .
C3 C4 Br1 119.7(3) .
C4 C5 C6 119.6(4) .
C4 C5 H5 120.2 .
C6 C5 H5 120.2 .
C5 C6 C1 119.6(3) .
C5 C6 C7 119.2(4) .
C1 C6 C7 121.0(3) .
N2 C9 C8 123.9(4) .
N2 C9 H9 118.1 .
C8 C9 H9 118.1 .
N1 C7 C6 120.5(4) .
N1 C7 H7 119.7 .
C6 C7 H7 119.7 .
C13 C14 C15 120.0(3) .
C13 C14 I1 120.7(3) .
C15 C14 I1 119.3(3) .
C15 C13 C14 120.2(3) 3
C15 C13 H13 119.9 3
C14 C13 H13 119.9 .
C13 C15 C14 119.8(4) 3
C13 C15 H15 120.1 3
C14 C15 H15 120.1 .

loop_
_geom_bond_atom_site_label_1
_geom_bond_atom_site_label_2
_geom_bond_distance
_geom_bond_site_symmetry_2
N2 C9 1.337(5) .
N2 C10 1.340(6) .
C2 C3 1.380(6) .
C2 C1 1.396(5) .
C2 H2 0.9500 .
O1 C1 1.350(5) .
O1 H1A 0.8401 .
Br1 C4 1.896(4) .
N1 C7 1.285(5) .
N1 C8 1.416(4) .
C1 C6 1.410(6) .
C8 C9 1.390(5) .
C8 C12 1.398(6) .
C12 C11 1.380(5) .
C12 H12 0.9500 .
C11 C10 1.386(6) .
C11 H11 0.9500 .
C3 C4 1.390(6) .
C3 H3 0.9500 .
C10 H10 0.9500 .
C4 C5 1.388(5) .
C5 C6 1.402(5) .
C5 H5 0.9500 .
C6 C7 1.463(5) .
C9 H9 0.9500 .
C7 H7 0.9500 .
I1 C14 2.106(4) .
C14 C13 1.391(6) .
C14 C15 1.397(5) .
C13 C15 1.377(5) 3
C13 H13 0.9500 .
C15 H15 0.9500 .

loop_
_geom_hbond_atom_site_label_D
_geom_hbond_atom_site_label_H
_geom_hbond_atom_site_label_A
_geom_hbond_distance_DH
_geom_hbond_distance_HA
_geom_hbond_distance_DA
_geom_hbond_angle_DHA
O1 H1A N1 0.84 1.85 2.592(4) 146.1

loop_
_geom_torsion_atom_site_label_1
_geom_torsion_atom_site_label_2
_geom_torsion_atom_site_label_3
_geom_torsion_atom_site_label_4
_geom_torsion
_geom_torsion_site_symmetry_4
C3 C2 C1 O1 -179.5(3) .
C3 C2 C1 C6 0.6(5) .
C7 N1 C8 C9 -150.4(3) .
C7 N1 C8 C12 35.0(5) .
C9 C8 C12 C11 1.8(5) .
N1 C8 C12 C11 176.4(3) .
C8 C12 C11 C10 -0.7(5) .
C1 C2 C3 C4 0.3(5) .
C9 N2 C10 C11 0.2(6) .
C12 C11 C10 N2 -0.3(6) .
C2 C3 C4 C5 -0.1(5) .
C2 C3 C4 Br1 -178.3(3) .
C3 C4 C5 C6 -0.9(5) .
Br1 C4 C5 C6 177.3(2) .
C4 C5 C6 C1 1.7(5) .
C4 C5 C6 C7 -173.8(3) .
O1 C1 C6 C5 178.5(3) .
C2 C1 C6 C5 -1.6(5) .
O1 C1 C6 C7 -6.1(5) .
C2 C1 C6 C7 173.9(3) .
C10 N2 C9 C8 1.0(5) .
C12 C8 C9 N2 -2.0(5) .
N1 C8 C9 N2 -177.0(3) .
C8 N1 C7 C6 -171.8(3) .
C5 C6 C7 N1 -178.9(3) .
C1 C6 C7 N1 5.6(5) .
C15 C14 C13 C15 0.9(6) 3
I1 C14 C13 C15 -178.3(3) 3
C13 C14 C15 C13 -0.8(6) 3
I1 C14 C15 C13 178.3(3) 3
